data_7040877
loop_
_publ_author_name
'Li, Chuan'
'Zhang, Man'
'Chen, Qishan'
'Li, Yingying'
'Gao, Huiqi'
'Fu, Wei'
'Zhou, Zhiming'

_publ_section_title
;
 1-(3,5-Dinitro-1H-pyrazol-4-yl)-3-nitro-1H-1,2,4-triazol-5-amine (HCPT)
 and its energetic salts: highly thermally stable energetic materials with
 high-performance.
;
_journal_issue 44
_journal_name_full 'Dalton transactions (Cambridge, England : 2003)'
_journal_page_first 17956
_journal_page_last 17965
_journal_paper_doi 10.1039/c6dt03748h
_journal_volume 45
_journal_year 2016
_chemical_formula_moiety 'C5 H2 N9 O6, C H9 N6'
_chemical_formula_sum 'C6 H11 N15 O6'
_chemical_formula_weight 389.30
_chemical_name_systematic
;
 ? 
;
_space_group_crystal_system triclinic
_space_group_IT_number 2
_space_group_name_Hall '-P 1'
_space_group_name_H-M_alt 'P -1'
_symmetry_space_group_name_Hall '-P 1'
_symmetry_space_group_name_H-M 'P -1'
_atom_sites_solution_hydrogens geom
_atom_sites_solution_primary direct
_atom_sites_solution_secondary difmap
_audit_creation_date 2015-11-11
_audit_creation_method
;
  Olex2 1.1
  (compiled 2011.02.15 svn.r1672, GUI svn.r3494)
;
_audit_update_record
;
2015-12-21 deposited with the CCDC.
2016-10-12 downloaded from the CCDC.
;
_cell_angle_alpha 112.439(7)
_cell_angle_beta 95.970(6)
_cell_angle_gamma 99.090(6)
_cell_formula_units_Z 2
_cell_length_a 7.3978(6)
_cell_length_b 10.4201(8)
_cell_length_c 10.9154(7)
_cell_measurement_reflns_used 1901
_cell_measurement_temperature 104.4
_cell_measurement_theta_max 29.4506
_cell_measurement_theta_min 3.1804
_cell_volume 755.40(11)
_computing_cell_refinement
;
CrysAlisPro, Agilent Technologies,
Version 1.171.35.11 (release 16-05-2011 CrysAlis171 .NET)
(compiled May 16 2011,17:55:39)
;
_computing_data_collection
;
CrysAlisPro, Agilent Technologies,
Version 1.171.35.11 (release 16-05-2011 CrysAlis171 .NET)
(compiled May 16 2011,17:55:39)
;
_computing_data_reduction
;
CrysAlisPro, Agilent Technologies,
Version 1.171.35.11 (release 16-05-2011 CrysAlis171 .NET)
(compiled May 16 2011,17:55:39)
;
_computing_molecular_graphics
;
O. V. Dolomanov, L. J. Bourhis, R. J. Gildea, J. A. K. Howard and H. Puschmann,
OLEX2: a complete structure solution, refinement and analysis program.
J. Appl. Cryst. (2009). 42, 339-341.
;
_computing_publication_material
;
O. V. Dolomanov, L. J. Bourhis, R. J. Gildea, J. A. K. Howard and H. Puschmann,
OLEX2: a complete structure solution, refinement and analysis program.
J. Appl. Cryst. (2009). 42, 339-341.
;
_computing_structure_refinement 'SHELXL-97 (Sheldrick, 1997)'
_computing_structure_solution 'A short history of SHELX (Sheldrick, 2007)/Bruker'
_diffrn_ambient_temperature 104.4
_diffrn_detector_area_resol_mean 16.0971
_diffrn_measured_fraction_theta_full 0.998
_diffrn_measured_fraction_theta_max 0.998
_diffrn_measurement_details
;
  1 omega  -16.00   11.00   1.0000    7.0000
omega____ theta____ kappa____ phi______ frames
    -      -13.4210  -77.0000  -60.0000 27

  2 omega  -43.00    3.00   1.0000    7.0000
omega____ theta____ kappa____ phi______ frames
    -      -13.4210  -77.0000   60.0000 46

  3 omega  -50.00   35.00   1.0000    7.0000
omega____ theta____ kappa____ phi______ frames
    -       18.5772  -37.0000   30.0000 85

  4 omega   -8.00   84.00   1.0000    7.0000
omega____ theta____ kappa____ phi______ frames
    -       18.5772   77.0000  -60.0000 92

  5 omega  -48.00   45.00   1.0000    7.0000
omega____ theta____ kappa____ phi______ frames
    -       18.5772  -77.0000 -180.0000 93
;
_diffrn_measurement_device_type 'Xcalibur, Eos, Gemini'
_diffrn_measurement_method '\w scans'
_diffrn_orient_matrix_UB_11 -0.0769756000
_diffrn_orient_matrix_UB_12 0.0329027000
_diffrn_orient_matrix_UB_13 0.0128616000
_diffrn_orient_matrix_UB_21 -0.0581676000
_diffrn_orient_matrix_UB_22 -0.0591110000
_diffrn_orient_matrix_UB_23 -0.0546990000
_diffrn_orient_matrix_UB_31 -0.0208650000
_diffrn_orient_matrix_UB_32 -0.0333171000
_diffrn_orient_matrix_UB_33 0.0441686000
_diffrn_radiation_monochromator graphite
_diffrn_radiation_type 'Mo K\a'
_diffrn_radiation_wavelength 0.7107
_diffrn_reflns_av_R_equivalents 0.0244
_diffrn_reflns_av_unetI/netI 0.0446
_diffrn_reflns_limit_h_max 9
_diffrn_reflns_limit_h_min -9
_diffrn_reflns_limit_k_max 12
_diffrn_reflns_limit_k_min -12
_diffrn_reflns_limit_l_max 11
_diffrn_reflns_limit_l_min -13
_diffrn_reflns_number 5249
_diffrn_reflns_theta_full 26.00
_diffrn_reflns_theta_max 26.00
_diffrn_reflns_theta_min 3.19
_diffrn_source 'Enhance (Mo) X-ray Source'
_exptl_absorpt_coefficient_mu 0.150
_exptl_absorpt_correction_T_max 1.00000
_exptl_absorpt_correction_T_min 0.96241
_exptl_absorpt_correction_type multi-scan
_exptl_absorpt_process_details
;
CrysAlisPro, Agilent Technologies,
Version 1.171.35.11 (release 16-05-2011 CrysAlis171 .NET)
(compiled May 16 2011,17:55:39)
Empirical absorption correction using spherical harmonics,
 implemented in SCALE3 ABSPACK scaling algorithm.
;
_exptl_crystal_colour yellow
_exptl_crystal_density_diffrn 1.712
_exptl_crystal_density_method 'not measured'
_exptl_crystal_description block
_exptl_crystal_F_000 400
_exptl_crystal_size_max 0.30
_exptl_crystal_size_mid 0.24
_exptl_crystal_size_min 0.07
_refine_diff_density_max 0.328
_refine_diff_density_min -0.339
_refine_diff_density_rms 0.053
_refine_ls_extinction_method none
_refine_ls_goodness_of_fit_ref 1.041
_refine_ls_hydrogen_treatment mixed
_refine_ls_matrix_type full
_refine_ls_number_parameters 244
_refine_ls_number_reflns 2962
_refine_ls_number_restraints 0
_refine_ls_restrained_S_all 1.041
_refine_ls_R_factor_all 0.0512
_refine_ls_R_factor_gt 0.0393
_refine_ls_shift/su_max 0.000
_refine_ls_shift/su_mean 0.000
_refine_ls_structure_factor_coef Fsqd
_refine_ls_weighting_details 'calc w=1/[\s^2^(Fo^2^)+(0.0447P)^2^+0.1380P] where P=(Fo^2^+2Fc^2^)/3'
_refine_ls_weighting_scheme calc
_refine_ls_wR_factor_gt 0.0921
_refine_ls_wR_factor_ref 0.1001
_reflns_number_gt 2397
_reflns_number_total 2962
_reflns_threshold_expression >2sigma(I)
_cod_data_source_file c6dt03748h2.cif
_cod_data_source_block exp_3601
_cod_depositor_comments 'Adding full bibliography for 7040876--7040879.cif.'
_cod_original_cell_volume 755.40(10)
_cod_database_code 7040877
_reflns_odcompleteness_completeness 99.81
_reflns_odcompleteness_iscentric 1
_reflns_odcompleteness_theta 26.32

loop_
_space_group_symop_id
_space_group_symop_operation_xyz
1 'x, y, z'
2 '-x, -y, -z'

loop_
_atom_site_label
_atom_site_type_symbol
_atom_site_fract_x
_atom_site_fract_y
_atom_site_fract_z
_atom_site_U_iso_or_equiv
_atom_site_adp_type
_atom_site_occupancy
_atom_site_symmetry_multiplicity
_atom_site_calc_flag
_atom_site_refinement_flags
O5 O 0.45078(17) 0.24912(14) 0.02524(13) 0.0260(3) Uani 1 1 d .
N3 N 0.9185(2) 0.17059(16) -0.51727(14) 0.0188(3) Uani 1 1 d .
O2 O 0.65423(19) -0.08248(14) -0.43247(13) 0.0306(4) Uani 1 1 d .
O6 O 0.58163(18) 0.13841(14) 0.13160(12) 0.0257(3) Uani 1 1 d .
N4 N 1.0223(2) 0.29932(15) -0.43095(15) 0.0184(3) Uani 1 1 d .
O3 O 1.16509(18) 0.54415(13) -0.20727(13) 0.0282(3) Uani 1 1 d .
O4 O 1.1438(2) 0.42323(15) -0.08352(13) 0.0327(4) Uani 1 1 d .
N7 N 0.8381(2) 0.09092(15) -0.03033(14) 0.0177(3) Uani 1 1 d .
N6 N 0.6993(2) 0.20793(15) -0.13944(14) 0.0182(3) Uani 1 1 d .
N5 N 0.84991(19) 0.16414(15) -0.19444(14) 0.0162(3) Uani 1 1 d .
O1 O 0.69823(18) -0.09374(14) -0.62952(13) 0.0272(3) Uani 1 1 d .
N9 N 0.5686(2) 0.18458(16) 0.04351(14) 0.0202(3) Uani 1 1 d .
N2 N 1.1125(2) 0.43439(16) -0.19089(15) 0.0212(4) Uani 1 1 d .
N8 N 1.0778(2) 0.03813(16) -0.15960(15) 0.0213(4) Uani 1 1 d .
H8A H 1.1220 -0.0059 -0.1150 0.026 Uiso 1 1 calc R
H8B H 1.1286 0.0458 -0.2246 0.026 Uiso 1 1 calc R
N1 N 0.7248(2) -0.03197(16) -0.50643(15) 0.0205(3) Uani 1 1 d .
C5 C 0.9310(2) 0.09438(18) -0.12818(17) 0.0163(4) Uani 1 1 d .
C3 C 1.0112(2) 0.30959(18) -0.30621(17) 0.0162(4) Uani 1 1 d .
C2 C 0.8993(2) 0.19038(18) -0.30485(17) 0.0156(4) Uani 1 1 d .
C4 C 0.7046(2) 0.16006(18) -0.04510(17) 0.0162(4) Uani 1 1 d .
C1 C 0.8445(2) 0.10744(18) -0.44146(17) 0.0159(4) Uani 1 1 d .
N10 N 0.6809(2) 0.51971(16) -0.23160(15) 0.0200(3) Uani 1 1 d .
H10 H 0.7586 0.5888 -0.1675 0.024 Uiso 1 1 calc R
N13 N 0.6226(2) 0.33115(16) -0.58905(14) 0.0226(4) Uani 1 1 d .
H13A H 0.5139 0.3056 -0.6415 0.027 Uiso 1 1 d R
H13B H 0.6753 0.2573 -0.6153 0.027 Uiso 1 1 d R
N11 N 0.5361(2) 0.43381(16) -0.20430(15) 0.0213(4) Uani 1 1 d .
H11A H 0.4748 0.4903 -0.1525 0.026 Uiso 1 1 d R
H11B H 0.5863 0.3910 -0.1605 0.026 Uiso 1 1 d R
N12 N 0.5970(2) 0.36574(16) -0.45481(14) 0.0210(4) Uani 1 1 d .
H12 H 0.5216 0.3083 -0.4345 0.025 Uiso 1 1 calc R
N14 N 0.8022(2) 0.58015(16) -0.39260(15) 0.0220(4) Uani 1 1 d .
H14 H 0.8151 0.5616 -0.4746 0.026 Uiso 1 1 calc R
N15 N 0.8977(2) 0.70928(16) -0.28554(15) 0.0277(4) Uani 1 1 d .
H15A H 0.8942 0.7768 -0.3108 0.033 Uiso 1 1 d R
H15B H 1.0171 0.7028 -0.2751 0.033 Uiso 1 1 d R
C6 C 0.6921(2) 0.48934(18) -0.36046(17) 0.0172(4) Uani 1 1 d .

loop_
_atom_site_aniso_label
_atom_site_aniso_U_11
_atom_site_aniso_U_22
_atom_site_aniso_U_33
_atom_site_aniso_U_23
_atom_site_aniso_U_13
_atom_site_aniso_U_12
O5 0.0234(7) 0.0244(7) 0.0289(8) 0.0072(6) 0.0084(6) 0.0084(6)
N3 0.0195(8) 0.0183(8) 0.0174(8) 0.0068(6) 0.0025(6) 0.0027(6)
O2 0.0372(8) 0.0210(7) 0.0308(8) 0.0099(6) 0.0134(6) -0.0043(6)
O6 0.0352(8) 0.0246(7) 0.0172(7) 0.0084(6) 0.0090(5) 0.0030(6)
N4 0.0195(8) 0.0174(8) 0.0196(8) 0.0090(6) 0.0044(6) 0.0035(6)
O3 0.0280(7) 0.0158(7) 0.0369(8) 0.0102(6) 0.0022(6) -0.0025(6)
O4 0.0413(9) 0.0313(8) 0.0179(7) 0.0078(6) -0.0035(6) -0.0014(7)
N7 0.0212(8) 0.0162(8) 0.0161(8) 0.0073(6) 0.0037(6) 0.0030(6)
N6 0.0200(8) 0.0162(7) 0.0189(8) 0.0066(6) 0.0054(6) 0.0057(6)
N5 0.0186(7) 0.0164(7) 0.0164(8) 0.0085(6) 0.0049(6) 0.0060(6)
O1 0.0310(8) 0.0224(7) 0.0180(7) 0.0008(6) -0.0005(5) -0.0003(6)
N9 0.0238(8) 0.0155(7) 0.0164(8) 0.0023(6) 0.0046(6) 0.0008(7)
N2 0.0191(8) 0.0193(8) 0.0219(9) 0.0065(7) 0.0017(6) 0.0013(6)
N8 0.0254(8) 0.0253(8) 0.0216(9) 0.0153(7) 0.0083(6) 0.0111(7)
N1 0.0210(8) 0.0165(8) 0.0230(9) 0.0072(7) 0.0045(6) 0.0034(6)
C5 0.0202(9) 0.0132(8) 0.0144(9) 0.0055(7) 0.0009(7) 0.0021(7)
C3 0.0178(9) 0.0141(8) 0.0167(9) 0.0063(7) 0.0016(7) 0.0043(7)
C2 0.0171(9) 0.0160(9) 0.0174(9) 0.0091(7) 0.0053(7) 0.0062(7)
C4 0.0187(9) 0.0134(8) 0.0143(9) 0.0043(7) 0.0032(7) 0.0011(7)
C1 0.0162(9) 0.0139(9) 0.0178(9) 0.0066(7) 0.0032(7) 0.0034(7)
N10 0.0215(8) 0.0182(8) 0.0181(8) 0.0066(6) 0.0030(6) 0.0001(6)
N13 0.0292(9) 0.0224(8) 0.0143(8) 0.0054(7) 0.0025(6) 0.0063(7)
N11 0.0222(8) 0.0208(8) 0.0272(9) 0.0148(7) 0.0090(6) 0.0061(7)
N12 0.0239(8) 0.0179(8) 0.0190(8) 0.0064(6) 0.0054(6) -0.0004(7)
N14 0.0278(9) 0.0182(8) 0.0171(8) 0.0065(6) 0.0053(6) -0.0014(7)
N15 0.0335(10) 0.0174(8) 0.0267(9) 0.0079(7) 0.0032(7) -0.0056(7)
C6 0.0172(9) 0.0169(9) 0.0196(10) 0.0086(7) 0.0036(7) 0.0061(7)

loop_
_atom_type_symbol
_atom_type_description
_atom_type_scat_dispersion_real
_atom_type_scat_dispersion_imag
_atom_type_scat_source
C C 0.0033 0.0016 'International Tables Vol C Tables 4.2.6.8 and 6.1.1.4'
H H 0.0000 0.0000 'International Tables Vol C Tables 4.2.6.8 and 6.1.1.4'
N N 0.0061 0.0033 'International Tables Vol C Tables 4.2.6.8 and 6.1.1.4'
O O 0.0106 0.0060 'International Tables Vol C Tables 4.2.6.8 and 6.1.1.4'

loop_
_geom_angle_atom_site_label_1
_geom_angle_atom_site_label_2
_geom_angle_atom_site_label_3
_geom_angle
C1 N3 N4 106.78(14)
C3 N4 N3 107.06(13)
C5 N7 C4 101.42(14)
C4 N6 N5 99.88(14)
N6 N5 C2 121.07(14)
C5 N5 N6 110.23(13)
C5 N5 C2 128.68(15)
O5 N9 O6 125.24(15)
O5 N9 C4 118.00(15)
O6 N9 C4 116.76(16)
O3 N2 C3 118.18(15)
O4 N2 O3 124.28(15)
O4 N2 C3 117.52(15)
H8A N8 H8B 120.0
C5 N8 H8A 120.0
C5 N8 H8B 120.0
O2 N1 C1 116.79(14)
O1 N1 O2 123.71(15)
O1 N1 C1 119.50(14)
N7 C5 N5 109.28(15)
N8 C5 N7 126.60(16)
N8 C5 N5 124.11(15)
N4 C3 N2 120.27(15)
N4 C3 C2 112.73(15)
C2 C3 N2 126.99(16)
C3 C2 N5 129.20(16)
C1 C2 N5 129.80(15)
C1 C2 C3 100.96(14)
N7 C4 N9 121.17(15)
N6 C4 N7 119.18(15)
N6 C4 N9 119.63(16)
N3 C1 N1 119.42(15)
N3 C1 C2 112.46(15)
C2 C1 N1 128.12(15)
N11 N10 H10 121.3
C6 N10 H10 121.3
C6 N10 N11 117.46(14)
H13A N13 H13B 106.9
N12 N13 H13A 109.2
N12 N13 H13B 109.3
N10 N11 H11A 107.4
N10 N11 H11B 108.0
H11A N11 H11B 108.4
N13 N12 H12 120.8
C6 N12 N13 118.33(14)
C6 N12 H12 120.8
N15 N14 H14 121.6
C6 N14 H14 121.6
C6 N14 N15 116.81(15)
N14 N15 H15A 108.7
N14 N15 H15B 105.6
H15A N15 H15B 106.1
N12 C6 N10 119.39(15)
N14 C6 N10 119.83(15)
N14 C6 N12 120.74(16)

loop_
_geom_bond_atom_site_label_1
_geom_bond_atom_site_label_2
_geom_bond_distance
O5 N9 1.226(2)
N3 N4 1.355(2)
N3 C1 1.347(2)
O2 N1 1.2356(18)
O6 N9 1.2304(19)
N4 C3 1.337(2)
O3 N2 1.2334(19)
O4 N2 1.2234(19)
N7 C5 1.337(2)
N7 C4 1.342(2)
N6 N5 1.378(2)
N6 C4 1.304(2)
N5 C5 1.364(2)
N5 C2 1.404(2)
O1 N1 1.2260(19)
N9 C4 1.452(2)
N2 C3 1.444(2)
N8 H8A 0.8600
N8 H8B 0.8600
N8 C5 1.329(2)
N1 C1 1.440(2)
C3 C2 1.385(2)
C2 C1 1.384(2)
N10 H10 0.8600
N10 N11 1.4157(19)
N10 C6 1.334(2)
N13 H13A 0.8754
N13 H13B 0.8810
N13 N12 1.410(2)
N11 H11A 0.8694
N11 H11B 0.8628
N12 H12 0.8600
N12 C6 1.329(2)
N14 H14 0.8600
N14 N15 1.415(2)
N14 C6 1.323(2)
N15 H15A 0.8510
N15 H15B 0.8958

loop_
_geom_torsion_atom_site_label_1
_geom_torsion_atom_site_label_2
_geom_torsion_atom_site_label_3
_geom_torsion_atom_site_label_4
_geom_torsion
O5 N9 C4 N7 179.59(15)
O5 N9 C4 N6 0.7(2)
N3 N4 C3 N2 178.20(15)
N3 N4 C3 C2 -0.7(2)
O2 N1 C1 N3 -176.97(16)
O2 N1 C1 C2 3.7(3)
O6 N9 C4 N7 -0.3(2)
O6 N9 C4 N6 -179.19(14)
N4 N3 C1 N1 179.49(15)
N4 N3 C1 C2 -1.1(2)
N4 C3 C2 N5 -177.77(17)
N4 C3 C2 C1 0.0(2)
O3 N2 C3 N4 19.8(3)
O3 N2 C3 C2 -161.49(17)
O4 N2 C3 N4 -158.78(16)
O4 N2 C3 C2 19.9(3)
N6 N5 C5 N7 -0.08(18)
N6 N5 C5 N8 179.07(15)
N6 N5 C2 C3 86.3(2)
N6 N5 C2 C1 -90.9(2)
N5 N6 C4 N7 0.09(19)
N5 N6 C4 N9 178.96(14)
N5 C2 C1 N3 178.44(17)
N5 C2 C1 N1 -2.2(3)
O1 N1 C1 N3 3.1(2)
O1 N1 C1 C2 -176.22(17)
N2 C3 C2 N5 3.4(3)
N2 C3 C2 C1 -178.76(17)
C5 N7 C4 N6 -0.1(2)
C5 N7 C4 N9 -178.99(14)
C5 N5 C2 C3 -95.1(2)
C5 N5 C2 C1 87.7(2)
C3 C2 C1 N3 0.7(2)
C3 C2 C1 N1 -179.99(17)
C2 N5 C5 N7 -178.84(15)
C2 N5 C5 N8 0.3(3)
C4 N7 C5 N5 0.12(18)
C4 N7 C5 N8 -179.01(17)
C4 N6 N5 C5 0.00(17)
C4 N6 N5 C2 178.86(14)
C1 N3 N4 C3 1.04(19)
N13 N12 C6 N10 -175.00(16)
N13 N12 C6 N14 2.8(3)
N11 N10 C6 N12 -14.2(2)
N11 N10 C6 N14 168.00(16)
N15 N14 C6 N10 -2.4(2)
N15 N14 C6 N12 179.83(16)
